data_4134863
loop_
_publ_author_name
'Wang, Chengpeng'
'Naren, Nevin A.'
'Zheng, Pengfei'
'Dong, Guangbin'

_publ_section_title
;
 Intramolecular \b-Alkenylation of Cyclohexanones via Pd-Catalyzed
 Desaturation-Mediated C(sp3)-H/Alkyne Coupling.
;
_journal_name_full 'Journal of the American Chemical Society'
_journal_paper_doi 10.1021/jacs.0c02654
_journal_year 2020
_chemical_formula_moiety 'C21 H20 N4 O5'
_chemical_formula_sum 'C21 H20 N4 O5'
_chemical_formula_weight 408.41
_space_group_crystal_system monoclinic
_space_group_IT_number 14
_space_group_name_Hall '-P 2yn'
_space_group_name_H-M_alt 'P 1 21/n 1'
_atom_sites_solution_hydrogens geom
_atom_sites_solution_primary dual
_audit_creation_date 2017-11-27
_audit_creation_method
;
Olex2 1.2
(compiled 2017.08.10 svn.r3458 for OlexSys, GUI svn.r5381)
;
_cell_angle_alpha 90
_cell_angle_beta 97.5110(10)
_cell_angle_gamma 90
_cell_formula_units_Z 4
_cell_length_a 7.6040(4)
_cell_length_b 20.0492(8)
_cell_length_c 12.5383(6)
_cell_measurement_reflns_used 9974
_cell_measurement_temperature 100(2)
_cell_measurement_theta_max 27.80
_cell_measurement_theta_min 2.61
_cell_volume 1895.11(15)
_computing_cell_refinement 'SAINT V8.38A (?, 2016)'
_computing_data_reduction 'SAINT V8.38A (?, 2016)'
_computing_molecular_graphics 'Olex2 (Dolomanov et al., 2009)'
_computing_publication_material 'Olex2 (Dolomanov et al., 2009)'
_computing_structure_refinement 'XL (Sheldrick, 2008)'
_computing_structure_solution 'ShelXT (Sheldrick, 2015)'
_diffrn_ambient_temperature 100.0
_diffrn_detector 'Bruker APEX2 area detector'
_diffrn_detector_area_resol_mean 7.9
_diffrn_detector_type 'CCD area detector'
_diffrn_measured_fraction_theta_full 0.999
_diffrn_measured_fraction_theta_max 0.996
_diffrn_measurement_device 'three-circle diffractometer'
_diffrn_measurement_device_type 'Bruker SMART APEX2 area detector'
_diffrn_measurement_method '\w and \f scans'
_diffrn_radiation_monochromator 'mirror optics'
_diffrn_radiation_probe x-ray
_diffrn_radiation_type MoK\a
_diffrn_radiation_wavelength 0.71073
_diffrn_reflns_av_R_equivalents 0.0378
_diffrn_reflns_av_unetI/netI 0.0321
_diffrn_reflns_Laue_measured_fraction_full 0.999
_diffrn_reflns_Laue_measured_fraction_max 0.996
_diffrn_reflns_limit_h_max 8
_diffrn_reflns_limit_h_min -10
_diffrn_reflns_limit_k_max 26
_diffrn_reflns_limit_k_min -25
_diffrn_reflns_limit_l_max 16
_diffrn_reflns_limit_l_min -16
_diffrn_reflns_number 33272
_diffrn_reflns_point_group_measured_fraction_full 0.999
_diffrn_reflns_point_group_measured_fraction_max 0.996
_diffrn_reflns_theta_full 25.242
_diffrn_reflns_theta_max 28.320
_diffrn_reflns_theta_min 2.610
_diffrn_source 'microfocus sealed X-ray tube'
_diffrn_source_type 'Incoatec I\ms'
_diffrn_standards_number 0
_exptl_absorpt_coefficient_mu 0.104
_exptl_absorpt_correction_T_max 0.7457
_exptl_absorpt_correction_T_min 0.6897
_exptl_absorpt_correction_type multi-scan
_exptl_absorpt_process_details
'SADABS-2016/2 (Bruker,2016/2) was used for absorption correction. wR2(int) was 0.0642 before and 0.0492 after correction. The Ratio of minimum to maximum transmission is 0.9249. The \l/2 correction factor is Not present.'
_exptl_crystal_colour 'clear red'
_exptl_crystal_colour_lustre clear
_exptl_crystal_colour_primary red
_exptl_crystal_density_diffrn 1.431
_exptl_crystal_description prism
_exptl_crystal_F_000 856
_exptl_crystal_recrystallization_method 'obtained by the solvent evaporation'
_exptl_crystal_size_max 0.03
_exptl_crystal_size_mid 0.03
_exptl_crystal_size_min 0.02
_refine_diff_density_max 0.380
_refine_diff_density_min -0.306
_refine_diff_density_rms 0.050
_refine_ls_extinction_method none
_refine_ls_goodness_of_fit_ref 1.025
_refine_ls_hydrogen_treatment constr
_refine_ls_matrix_type full
_refine_ls_number_parameters 271
_refine_ls_number_reflns 4706
_refine_ls_number_restraints 0
_refine_ls_restrained_S_all 1.025
_refine_ls_R_factor_all 0.0782
_refine_ls_R_factor_gt 0.0485
_refine_ls_shift/su_max 0.000
_refine_ls_shift/su_mean 0.000
_refine_ls_structure_factor_coef Fsqd
_refine_ls_weighting_details 'w=1/[\s^2^(Fo^2^)+(0.0480P)^2^+1.0080P] where P=(Fo^2^+2Fc^2^)/3'
_refine_ls_weighting_scheme calc
_refine_ls_wR_factor_gt 0.1082
_refine_ls_wR_factor_ref 0.1197
_reflns_Friedel_coverage 0.000
_reflns_number_gt 3387
_reflns_number_total 4706
_reflns_threshold_expression 'I > 2\s(I)'
_cod_data_source_file ja0c02654_si_002.cif
_cod_data_source_block pengfei
_cod_database_code 4134863
_shelx_shelxl_version_number 2016/6
_shelx_space_group_comment
;
The symmetry employed for this shelxl refinement is uniquely defined
by the following loop, which should always be used as a source of
symmetry information in preference to the above space-group names.
They are only intended as comments.
;
_shelx_estimated_absorpt_t_max 0.998
_shelx_estimated_absorpt_t_min 0.997
_olex2_refinement_description
;
1. Fixed Uiso
 At 1.2 times of:
  All C(H) groups, All C(H,H) groups, All N(H) groups
2.a Ternary CH refined with riding coordinates:
 C11(H11), C10(H10)
2.b Secondary CH2 refined with riding coordinates:
 C13(H13A,H13B), C8(H8A,H8B), C12(H12A,H12B), C9(H9A,H9B)
2.c Aromatic/amide H refined with riding coordinates:
 N3(H3), C21(H21), C2(H2), C5(H5), C6(H6), C15(H15), C17(H17), C20(H20),
 C19(H19), C18(H18)
;
_olex2_exptl_crystal_mounting_method 'mounted with a 20um-loop base'
_olex2_submission_special_instructions 'No special instructions were received'

loop_
_space_group_symop_operation_xyz
'x, y, z'
'-x+1/2, y+1/2, -z+1/2'
'-x, -y, -z'
'x-1/2, -y-1/2, z-1/2'

loop_
_atom_site_label
_atom_site_type_symbol
_atom_site_fract_x
_atom_site_fract_y
_atom_site_fract_z
_atom_site_U_iso_or_equiv
_atom_site_adp_type
_atom_site_occupancy
_atom_site_site_symmetry_order
_atom_site_calc_flag
_atom_site_refinement_flags_posn
_atom_site_refinement_flags_adp
_atom_site_refinement_flags_occupancy
_atom_site_disorder_assembly
_atom_site_disorder_group
O5 O 0.86900(15) 0.67032(5) 0.42765(9) 0.0272(3) Uani 1 1 d . . . . .
O4 O 0.36474(17) 0.42744(6) 0.04085(10) 0.0358(3) Uani 1 1 d . . . . .
O2 O 0.22194(17) 0.12932(6) 0.09829(11) 0.0368(3) Uani 1 1 d . . . . .
O1 O 0.33403(18) 0.10916(6) 0.26321(11) 0.0387(3) Uani 1 1 d . . . . .
N3 N 0.51402(17) 0.41300(6) 0.23851(10) 0.0220(3) Uani 1 1 d . . . . .
H3 H 0.484169 0.442666 0.187639 0.026 Uiso 1 1 calc R . . . .
N4 N 0.61823(18) 0.43113(6) 0.33226(10) 0.0239(3) Uani 1 1 d . . . . .
N1 N 0.29730(18) 0.14738(7) 0.18660(12) 0.0295(3) Uani 1 1 d . . . . .
N2 N 0.31888(19) 0.36830(8) 0.03555(11) 0.0313(3) Uani 1 1 d . . . . .
O3 O 0.2380(2) 0.34426(8) -0.04624(10) 0.0531(4) Uani 1 1 d . . . . .
C21 C 1.0565(2) 0.66115(8) 0.78773(14) 0.0264(4) Uani 1 1 d . . . . .
H21 H 1.026759 0.694214 0.734132 0.032 Uiso 1 1 calc R . . . .
C4 C 0.4584(2) 0.34946(8) 0.22553(12) 0.0212(3) Uani 1 1 d . . . . .
C7 C 0.6600(2) 0.49306(8) 0.33988(13) 0.0238(3) Uani 1 1 d . . . . .
C16 C 0.9909(2) 0.59606(7) 0.77024(13) 0.0231(3) Uani 1 1 d . . . . .
C3 C 0.3621(2) 0.32559(8) 0.12833(12) 0.0227(3) Uani 1 1 d . . . . .
C2 C 0.3072(2) 0.26003(8) 0.11691(13) 0.0241(3) Uani 1 1 d . . . . .
H2 H 0.243146 0.244953 0.051208 0.029 Uiso 1 1 calc R . . . .
C5 C 0.4930(2) 0.30283(8) 0.31088(12) 0.0228(3) Uani 1 1 d . . . . .
H5 H 0.554773 0.317109 0.377734 0.027 Uiso 1 1 calc R . . . .
C14 C 0.8385(2) 0.60499(7) 0.57862(13) 0.0232(3) Uani 1 1 d . . . . .
C1 C 0.3464(2) 0.21705(8) 0.20149(13) 0.0236(3) Uani 1 1 d . . . . .
C6 C 0.4395(2) 0.23801(8) 0.29916(13) 0.0247(3) Uani 1 1 d . . . . .
H6 H 0.465416 0.207394 0.356906 0.030 Uiso 1 1 calc R . . . .
C15 C 0.8752(2) 0.57464(7) 0.67352(13) 0.0243(3) Uani 1 1 d . . . . .
H15 H 0.817882 0.532943 0.679356 0.029 Uiso 1 1 calc R . . . .
C17 C 1.0385(2) 0.54943(8) 0.85202(14) 0.0277(4) Uani 1 1 d . . . . .
H17 H 0.995840 0.504990 0.842784 0.033 Uiso 1 1 calc R . . . .
C13 C 0.9119(2) 0.66988(8) 0.54169(13) 0.0262(4) Uani 1 1 d . . . . .
H13A H 0.856800 0.708374 0.574020 0.031 Uiso 1 1 calc R . . . .
H13B H 1.041993 0.671980 0.562357 0.031 Uiso 1 1 calc R . . . .
C20 C 1.1637(2) 0.67800(8) 0.88157(14) 0.0286(4) Uani 1 1 d . . . . .
H20 H 1.206878 0.722324 0.891553 0.034 Uiso 1 1 calc R . . . .
C19 C 1.2085(2) 0.63091(9) 0.96095(14) 0.0305(4) Uani 1 1 d . . . . .
H19 H 1.281837 0.642745 1.025411 0.037 Uiso 1 1 calc R . . . .
C11 C 0.7144(2) 0.57777(8) 0.48428(13) 0.0256(4) Uani 1 1 d . . . . .
H11 H 0.594091 0.570372 0.506251 0.031 Uiso 1 1 calc R . . . .
C8 C 0.5992(2) 0.54682(8) 0.25999(13) 0.0274(4) Uani 1 1 d . . . . .
H8A H 0.470257 0.554042 0.259510 0.033 Uiso 1 1 calc R . . . .
H8B H 0.618713 0.531898 0.187197 0.033 Uiso 1 1 calc R . . . .
C18 C 1.1455(3) 0.56619(9) 0.94571(14) 0.0333(4) Uani 1 1 d . . . . .
H18 H 1.176096 0.533438 0.999710 0.040 Uiso 1 1 calc R . . . .
C10 C 0.7058(2) 0.63418(8) 0.40128(14) 0.0276(4) Uani 1 1 d . . . . .
H10 H 0.603259 0.664082 0.409724 0.033 Uiso 1 1 calc R . . . .
C12 C 0.7798(2) 0.51381(8) 0.43799(14) 0.0288(4) Uani 1 1 d . . . . .
H12A H 0.901140 0.520730 0.419508 0.035 Uiso 1 1 calc R . . . .
H12B H 0.784951 0.477993 0.492656 0.035 Uiso 1 1 calc R . . . .
C9 C 0.6957(3) 0.61207(9) 0.28531(14) 0.0348(4) Uani 1 1 d . . . . .
H9A H 0.817834 0.607708 0.266881 0.042 Uiso 1 1 calc R . . . .
H9B H 0.635382 0.647312 0.238769 0.042 Uiso 1 1 calc R . . . .

loop_
_atom_site_aniso_label
_atom_site_aniso_U_11
_atom_site_aniso_U_22
_atom_site_aniso_U_33
_atom_site_aniso_U_23
_atom_site_aniso_U_13
_atom_site_aniso_U_12
O5 0.0268(6) 0.0245(6) 0.0309(6) 0.0050(5) 0.0058(5) -0.0060(5)
O4 0.0395(8) 0.0332(7) 0.0326(7) 0.0084(5) -0.0035(6) -0.0002(6)
O2 0.0297(7) 0.0349(7) 0.0444(8) -0.0174(6) -0.0010(6) -0.0067(5)
O1 0.0399(8) 0.0232(6) 0.0507(8) 0.0010(6) -0.0023(6) -0.0027(5)
N3 0.0230(7) 0.0217(6) 0.0207(7) 0.0004(5) 0.0008(5) 0.0010(5)
N4 0.0258(7) 0.0221(7) 0.0227(7) -0.0018(5) -0.0013(6) -0.0007(5)
N1 0.0206(7) 0.0253(7) 0.0423(9) -0.0092(7) 0.0028(6) -0.0011(6)
N2 0.0275(8) 0.0411(9) 0.0242(7) 0.0023(6) -0.0007(6) -0.0019(7)
O3 0.0661(10) 0.0630(10) 0.0243(7) 0.0051(6) -0.0158(7) -0.0220(8)
C21 0.0322(9) 0.0182(8) 0.0303(9) -0.0016(6) 0.0090(7) 0.0017(7)
C4 0.0176(8) 0.0227(8) 0.0236(8) -0.0037(6) 0.0038(6) 0.0021(6)
C7 0.0223(8) 0.0209(7) 0.0287(8) -0.0007(6) 0.0043(6) 0.0018(6)
C16 0.0254(8) 0.0183(7) 0.0279(8) -0.0035(6) 0.0120(7) 0.0012(6)
C3 0.0178(8) 0.0292(8) 0.0207(8) -0.0010(6) 0.0010(6) 0.0024(6)
C2 0.0164(8) 0.0321(8) 0.0234(8) -0.0079(7) 0.0008(6) 0.0007(7)
C5 0.0230(8) 0.0235(8) 0.0207(8) -0.0028(6) -0.0010(6) 0.0006(6)
C14 0.0260(9) 0.0156(7) 0.0298(9) -0.0032(6) 0.0098(7) -0.0003(6)
C1 0.0176(8) 0.0217(8) 0.0315(9) -0.0075(6) 0.0030(6) -0.0002(6)
C6 0.0229(8) 0.0237(8) 0.0270(8) 0.0002(6) 0.0017(7) 0.0020(7)
C15 0.0301(9) 0.0137(7) 0.0310(9) -0.0032(6) 0.0110(7) -0.0013(6)
C17 0.0354(10) 0.0195(8) 0.0299(9) -0.0003(7) 0.0108(7) -0.0035(7)
C13 0.0292(9) 0.0189(7) 0.0312(9) 0.0014(6) 0.0068(7) -0.0021(7)
C20 0.0317(9) 0.0198(8) 0.0358(10) -0.0068(7) 0.0105(7) -0.0021(7)
C19 0.0308(10) 0.0329(9) 0.0288(9) -0.0057(7) 0.0072(7) -0.0003(7)
C11 0.0308(9) 0.0190(8) 0.0283(9) 0.0013(6) 0.0086(7) -0.0019(7)
C8 0.0322(9) 0.0225(8) 0.0278(9) 0.0016(7) 0.0045(7) 0.0025(7)
C18 0.0422(11) 0.0277(9) 0.0309(9) 0.0042(7) 0.0080(8) -0.0003(8)
C10 0.0278(9) 0.0204(8) 0.0350(9) 0.0013(7) 0.0052(7) -0.0042(7)
C12 0.0314(9) 0.0185(8) 0.0343(9) -0.0010(7) -0.0040(7) 0.0020(7)
C9 0.0459(11) 0.0270(9) 0.0308(9) 0.0059(7) 0.0029(8) -0.0084(8)

loop_
_atom_type_symbol
_atom_type_description
_atom_type_scat_dispersion_real
_atom_type_scat_dispersion_imag
_atom_type_scat_source
C C 0.0033 0.0016 'International Tables Vol C Tables 4.2.6.8 and 6.1.1.4'
H H 0.0000 0.0000 'International Tables Vol C Tables 4.2.6.8 and 6.1.1.4'
N N 0.0061 0.0033 'International Tables Vol C Tables 4.2.6.8 and 6.1.1.4'
O O 0.0106 0.0060 'International Tables Vol C Tables 4.2.6.8 and 6.1.1.4'

loop_
_geom_angle_atom_site_label_1
_geom_angle_atom_site_label_2
_geom_angle_atom_site_label_3
_geom_angle
_geom_angle_site_symmetry_1
_geom_angle_site_symmetry_3
_geom_angle_publ_flag
C13 O5 C10 107.78(12) . . ?
N4 N3 H3 120.3 . . ?
C4 N3 H3 120.3 . . ?
C4 N3 N4 119.33(13) . . ?
C7 N4 N3 115.38(13) . . ?
O2 N1 C1 118.66(15) . . ?
O1 N1 O2 123.30(14) . . ?
O1 N1 C1 118.03(14) . . ?
O4 N2 C3 119.46(13) . . ?
O3 N2 O4 122.04(15) . . ?
O3 N2 C3 118.50(15) . . ?
C16 C21 H21 119.4 . . ?
C20 C21 H21 119.4 . . ?
C20 C21 C16 121.18(16) . . ?
N3 C4 C3 122.79(14) . . ?
N3 C4 C5 120.53(14) . . ?
C5 C4 C3 116.68(14) . . ?
N4 C7 C8 126.37(15) . . ?
N4 C7 C12 116.78(14) . . ?
C12 C7 C8 116.84(13) . . ?
C21 C16 C15 124.33(15) . . ?
C17 C16 C21 116.99(15) . . ?
C17 C16 C15 118.67(14) . . ?
C4 C3 N2 121.86(14) . . ?
C2 C3 N2 116.49(14) . . ?
C2 C3 C4 121.64(15) . . ?
C3 C2 H2 120.4 . . ?
C1 C2 C3 119.13(14) . . ?
C1 C2 H2 120.4 . . ?
C4 C5 H5 119.2 . . ?
C6 C5 C4 121.54(15) . . ?
C6 C5 H5 119.2 . . ?
C15 C14 C13 128.59(15) . . ?
C15 C14 C11 124.65(14) . . ?
C13 C14 C11 106.74(13) . . ?
C2 C1 N1 118.68(14) . . ?
C2 C1 C6 121.60(15) . . ?
C6 C1 N1 119.64(15) . . ?
C5 C6 C1 119.40(15) . . ?
C5 C6 H6 120.3 . . ?
C1 C6 H6 120.3 . . ?
C16 C15 H15 115.2 . . ?
C14 C15 C16 129.59(14) . . ?
C14 C15 H15 115.2 . . ?
C16 C17 H17 119.1 . . ?
C18 C17 C16 121.86(15) . . ?
C18 C17 H17 119.1 . . ?
O5 C13 C14 105.51(13) . . ?
O5 C13 H13A 110.6 . . ?
O5 C13 H13B 110.6 . . ?
C14 C13 H13A 110.6 . . ?
C14 C13 H13B 110.6 . . ?
H13A C13 H13B 108.8 . . ?
C21 C20 H20 119.7 . . ?
C19 C20 C21 120.56(15) . . ?
C19 C20 H20 119.7 . . ?
C20 C19 H19 120.3 . . ?
C20 C19 C18 119.44(17) . . ?
C18 C19 H19 120.3 . . ?
C14 C11 H11 109.7 . . ?
C14 C11 C10 103.36(13) . . ?
C14 C11 C12 113.61(14) . . ?
C10 C11 H11 109.7 . . ?
C12 C11 H11 109.7 . . ?
C12 C11 C10 110.53(14) . . ?
C7 C8 H8A 109.1 . . ?
C7 C8 H8B 109.1 . . ?
C7 C8 C9 112.42(14) . . ?
H8A C8 H8B 107.9 . . ?
C9 C8 H8A 109.1 . . ?
C9 C8 H8B 109.1 . . ?
C17 C18 C19 119.96(16) . . ?
C17 C18 H18 120.0 . . ?
C19 C18 H18 120.0 . . ?
O5 C10 C11 104.89(13) . . ?
O5 C10 H10 109.6 . . ?
O5 C10 C9 107.62(14) . . ?
C11 C10 H10 109.6 . . ?
C9 C10 C11 115.39(14) . . ?
C9 C10 H10 109.6 . . ?
C7 C12 C11 110.84(14) . . ?
C7 C12 H12A 109.5 . . ?
C7 C12 H12B 109.5 . . ?
C11 C12 H12A 109.5 . . ?
C11 C12 H12B 109.5 . . ?
H12A C12 H12B 108.1 . . ?
C8 C9 H9A 108.6 . . ?
C8 C9 H9B 108.6 . . ?
C10 C9 C8 114.68(14) . . ?
C10 C9 H9A 108.6 . . ?
C10 C9 H9B 108.6 . . ?
H9A C9 H9B 107.6 . . ?

loop_
_geom_bond_atom_site_label_1
_geom_bond_atom_site_label_2
_geom_bond_distance
_geom_bond_site_symmetry_2
_geom_bond_publ_flag
O5 C13 1.424(2) . ?
O5 C10 1.438(2) . ?
O4 N2 1.2353(19) . ?
O2 N1 1.2328(18) . ?
O1 N1 1.2320(19) . ?
N3 H3 0.8800 . ?
N3 N4 1.3778(18) . ?
N3 C4 1.345(2) . ?
N4 C7 1.282(2) . ?
N1 C1 1.452(2) . ?
N2 O3 1.2235(19) . ?
N2 C3 1.447(2) . ?
C21 H21 0.9500 . ?
C21 C16 1.404(2) . ?
C21 C20 1.383(2) . ?
C4 C3 1.420(2) . ?
C4 C5 1.419(2) . ?
C7 C8 1.503(2) . ?
C7 C12 1.491(2) . ?
C16 C15 1.466(2) . ?
C16 C17 1.400(2) . ?
C3 C2 1.381(2) . ?
C2 H2 0.9500 . ?
C2 C1 1.369(2) . ?
C5 H5 0.9500 . ?
C5 C6 1.364(2) . ?
C14 C15 1.333(2) . ?
C14 C13 1.512(2) . ?
C14 C11 1.516(2) . ?
C1 C6 1.397(2) . ?
C6 H6 0.9500 . ?
C15 H15 0.9500 . ?
C17 H17 0.9500 . ?
C17 C18 1.381(2) . ?
C13 H13A 0.9900 . ?
C13 H13B 0.9900 . ?
C20 H20 0.9500 . ?
C20 C19 1.382(2) . ?
C19 H19 0.9500 . ?
C19 C18 1.388(2) . ?
C11 H11 1.0000 . ?
C11 C10 1.532(2) . ?
C11 C12 1.518(2) . ?
C8 H8A 0.9900 . ?
C8 H8B 0.9900 . ?
C8 C9 1.513(2) . ?
C18 H18 0.9500 . ?
C10 H10 1.0000 . ?
C10 C9 1.513(2) . ?
C12 H12A 0.9900 . ?
C12 H12B 0.9900 . ?
C9 H9A 0.9900 . ?
C9 H9B 0.9900 . ?
